data_1557050
loop_
_publ_author_name
'Gorbitz, Carl Henrik'

_publ_section_title
;
 Solvent Site Preferences in the Crystal Structures of L-Leucyl-L-leucine
 Alcohol (1:1) Complexes
;
_journal_name_full 'Acta Chemica Scandinavica'
_journal_page_first 1343
_journal_page_last 1352
_journal_paper_doi 10.3891/acta.chem.scand.52-1343
_journal_volume 52
_journal_year 1998
_chemical_formula_moiety 'C12 H24 N2 O3, C3 H8 O'
_chemical_formula_sum 'C15 H32 N2 O4'
_chemical_formula_weight 304.43
_space_group_IT_number 4
_space_group_name_Hall 'P 2yb'
_space_group_name_H-M_alt 'P 1 21 1'
_symmetry_cell_setting monoclinic
_symmetry_Int_Tables_number 4
_symmetry_space_group_name_Hall 'P 2yb'
_symmetry_space_group_name_H-M 'P 1 21 1'
_atom_sites_solution_hydrogens geom
_atom_sites_solution_primary direct
_atom_sites_solution_secondary difmap
_cell_angle_alpha 90.00
_cell_angle_beta 115.2670(10)
_cell_angle_gamma 90.00
_cell_formula_units_Z 4
_cell_length_a 8.7343(2)
_cell_length_b 23.9980(5)
_cell_length_c 9.4480(2)
_cell_measurement_temperature 150(2)
_cell_volume 1790.89(7)
_computing_structure_refinement 'SHELXL-93 (Sheldrick, 1993)'
_computing_structure_solution 'SHELXS-86 (Sheldrick, 1990)'
_diffrn_ambient_temperature 150(2)
_diffrn_radiation_monochromator graphite
_diffrn_radiation_source 'fine-focus sealed tube'
_diffrn_radiation_type MoK\a
_diffrn_radiation_wavelength 0.71073
_diffrn_reflns_av_R_equivalents 0.0541
_diffrn_reflns_av_sigmaI/netI 0.0983
_diffrn_reflns_limit_h_max 14
_diffrn_reflns_limit_h_min -10
_diffrn_reflns_limit_k_max 25
_diffrn_reflns_limit_k_min -39
_diffrn_reflns_limit_l_max 12
_diffrn_reflns_limit_l_min -15
_diffrn_reflns_number 18080
_diffrn_reflns_theta_max 36.71
_diffrn_reflns_theta_min 1.70
_exptl_absorpt_coefficient_mu 0.081
_exptl_crystal_density_diffrn 1.129
_exptl_crystal_F_000 672
_refine_diff_density_max 0.290
_refine_diff_density_min -0.405
_refine_diff_density_rms 0.060
_refine_ls_abs_structure_details 'Flack H D (1983), Acta Cryst. A39, 876-881'
_refine_ls_abs_structure_Flack -0.81(91)
_refine_ls_extinction_method none
_refine_ls_goodness_of_fit_all 0.977
_refine_ls_goodness_of_fit_obs 1.102
_refine_ls_matrix_type full
_refine_ls_number_parameters 447
_refine_ls_number_reflns 9902
_refine_ls_number_restraints 1
_refine_ls_restrained_S_all 0.994
_refine_ls_restrained_S_obs 1.102
_refine_ls_R_factor_all 0.1200
_refine_ls_R_factor_obs 0.0626
_refine_ls_shift/esd_max 0.262
_refine_ls_shift/esd_mean 0.009
_refine_ls_structure_factor_coef Fsqd
_refine_ls_weighting_details 'w=1/[\s^2^(Fo^2^)+(0.0829P)^2^+0.0000P] where P=(Fo^2^+2Fc^2^)/3'
_refine_ls_weighting_scheme calc
_refine_ls_wR_factor_all 0.1702
_refine_ls_wR_factor_obs 0.1418
_reflns_number_observed 5728
_reflns_number_total 9903
_reflns_observed_criterion >2sigma(I)
_cod_data_source_file Acta-Chem-Scand-1998-52-1343-2.cif
_cod_data_source_block ll2x
_cod_depositor_comments
;
The following automatic conversions were performed:

data item '_refine_ls_weighting_scheme' value 'calc
w=1/[\s^2^(Fo^2^)+(0.0829P)^2^+0.0000P] where P=(Fo^2^+2Fc^2^)/3' was
changed to 'calc'. A new data item '_refine_ls_weighting_details' was
created with the value set to
'w=1/[\s^2^(Fo^2^)+(0.0829P)^2^+0.0000P] where P=(Fo^2^+2Fc^2^)/3'.

Automatic conversion script
Id: cif_fix_values 7556 2019-12-06 15:28:31Z antanas 
;
_cod_original_sg_symbol_H-M 'P 21'
_cod_database_code 1557050

loop_
_space_group_symop_id
_space_group_symop_operation_xyz
1 x,y,z
2 -x,1/2+y,-z

loop_
_atom_site_aniso_label
_atom_site_aniso_U_11
_atom_site_aniso_U_22
_atom_site_aniso_U_33
_atom_site_aniso_U_23
_atom_site_aniso_U_13
_atom_site_aniso_U_12
O1A 0.0230(8) 0.0397(10) 0.0208(8) 0.0041(7) 0.0065(6) 0.0089(7)
O2A 0.0285(8) 0.0306(9) 0.0366(10) -0.0004(8) 0.0081(7) -0.0021(7)
O3A 0.0194(8) 0.0399(10) 0.0283(9) -0.0014(7) 0.0070(7) 0.0019(7)
N1A 0.0179(8) 0.0288(11) 0.0240(10) 0.0002(8) 0.0082(7) 0.0007(8)
N2A 0.0205(8) 0.0326(11) 0.0204(9) 0.0026(8) 0.0085(7) 0.0031(8)
C1A 0.0160(9) 0.0276(11) 0.0194(11) -0.0001(9) 0.0063(8) 0.0020(8)
O1B 0.0181(7) 0.0463(11) 0.0273(9) -0.0083(8) 0.0033(7) 0.0014(7)
C2A 0.0205(10) 0.0273(12) 0.0323(13) -0.0009(9) 0.0086(10) -0.0013(9)
O2B 0.0184(7) 0.0553(12) 0.0221(9) -0.0043(8) 0.0054(7) -0.0018(8)
C3A 0.0275(12) 0.0245(12) 0.043(2) 0.0018(10) 0.0142(11) 0.0015(9)
O3B 0.0187(7) 0.0412(10) 0.0245(8) 0.0045(7) 0.0093(6) -0.0010(7)
C4A 0.060(2) 0.0286(15) 0.049(2) -0.0036(13) 0.015(2) 0.0052(14)
C5A 0.0393(15) 0.0312(15) 0.043(2) 0.0044(12) 0.0020(13) 0.0019(11)
C6A 0.0187(9) 0.0256(12) 0.0219(11) -0.0007(8) 0.0077(9) -0.0002(8)
C7A 0.0189(10) 0.0266(11) 0.0223(11) 0.0011(9) 0.0093(9) 0.0016(8)
C8A 0.0228(10) 0.0307(13) 0.0268(12) -0.0020(10) 0.0111(9) 0.0002(9)
C9A 0.0277(12) 0.0363(14) 0.0312(13) -0.0103(11) 0.0110(10) -0.0043(10)
C10A 0.056(2) 0.031(2) 0.059(2) -0.0052(14) 0.027(2) -0.0010(13)
C11A 0.0368(15) 0.063(2) 0.039(2) -0.0199(15) 0.0138(13) -0.0109(14)
C12A 0.0204(10) 0.0305(12) 0.0268(12) -0.0019(9) 0.0123(9) -0.0009(9)
N1B 0.0190(9) 0.0279(10) 0.0264(10) 0.0010(8) 0.0099(8) -0.0009(8)
N2B 0.0154(8) 0.0274(10) 0.0222(10) -0.0014(7) 0.0058(7) 0.0015(7)
C1B 0.0176(9) 0.0235(11) 0.0285(12) -0.0010(9) 0.0093(9) -0.0001(8)
O1C 0.0396(11) 0.0350(11) 0.0379(11) 0.0001(9) 0.0100(9) -0.0007(8)
C2B 0.0214(10) 0.0265(12) 0.0297(13) 0.0015(9) 0.0071(9) 0.0043(9)
C3B 0.0358(13) 0.0262(12) 0.0322(13) 0.0026(10) 0.0149(11) 0.0013(10)
C4B 0.055(2) 0.036(2) 0.051(2) 0.0144(15) 0.003(2) 0.0030(15)
C5B 0.0340(13) 0.0328(15) 0.038(2) -0.0003(11) 0.0086(11) -0.0044(11)
C6B 0.0180(9) 0.0226(11) 0.0246(12) 0.0015(8) 0.0070(9) 0.0015(8)
C7B 0.0170(9) 0.0267(11) 0.0198(11) 0.0004(8) 0.0070(8) 0.0009(8)
C8B 0.0225(11) 0.0303(12) 0.0256(12) 0.0013(9) 0.0100(9) -0.0006(9)
C9B 0.0238(11) 0.0247(12) 0.0350(14) -0.0021(10) 0.0101(10) 0.0001(9)
C10B 0.048(2) 0.0303(14) 0.040(2) -0.0017(12) 0.0157(13) 0.0036(12)
C11B 0.0440(15) 0.0357(15) 0.0325(15) -0.0021(11) 0.0143(12) 0.0044(12)
C12B 0.0180(9) 0.0232(11) 0.0230(11) 0.0009(9) 0.0062(8) 0.0003(8)
C1C 0.037(2) 0.054(2) 0.063(2) -0.008(2) 0.016(2) -0.0037(14)
O1D 0.0314(9) 0.0358(11) 0.0436(12) 0.0037(8) 0.0161(9) 0.0052(8)
C2C 0.042(2) 0.0354(15) 0.0304(14) 0.0010(11) 0.0098(12) -0.0036(12)
C3C 0.053(2) 0.037(2) 0.085(3) 0.000(2) 0.035(2) 0.0036(15)
C1D 0.0318(14) 0.050(2) 0.040(2) -0.0048(13) 0.0096(12) 0.0058(12)
C2D 0.0329(13) 0.0359(15) 0.0340(14) -0.0013(11) 0.0122(11) -0.0009(11)
C3D 0.056(2) 0.051(2) 0.069(2) 0.014(2) 0.032(2) -0.001(2)

loop_
_atom_site_label
_atom_site_type_symbol
_atom_site_thermal_displace_type
_atom_site_fract_x
_atom_site_fract_y
_atom_site_fract_z
_atom_site_occupancy
_atom_site_U_iso_or_equiv
_atom_site_calc_flag
_atom_site_refinement_flags
_atom_site_disorder_assembly
_atom_site_disorder_group
O1A O Uani 0.8308(2) 0.00103(8) -0.2455(2) 1.000 0.0288(5) d . . .
O2A O Uani 1.1429(2) 0.05424(8) -0.3973(2) 1.000 0.0339(5) d . . .
O3A O Uani 1.2631(2) -0.02416(8) -0.2718(2) 1.000 0.0303(5) d . . .
N1A N Uani 0.5030(2) 0.03398(9) -0.3620(2) 1.000 0.0238(6) d . . .
N2A N Uani 0.8229(2) 0.00572(9) -0.4887(2) 1.000 0.0246(5) d . . .
C1A C Uani 0.6107(2) 0.05594(10) -0.4378(2) 1.000 0.0214(6) d . . .
O1B O Uani 1.2524(2) 0.04141(8) 0.2825(2) 1.000 0.0328(5) d . . .
C2A C Uani 0.6633(3) 0.11633(11) -0.3864(3) 1.000 0.0276(7) d . . .
O2B O Uani 0.6381(2) 0.05557(9) -0.0375(2) 1.000 0.0331(6) d . . .
C3A C Uani 0.5179(3) 0.15902(11) -0.4495(3) 1.000 0.0320(9) d . . .
O3B O Uani 0.6610(2) 0.05504(8) 0.2071(2) 1.000 0.0281(5) d . . .
C4A C Uani 0.5796(4) 0.21452(13) -0.3642(4) 1.000 0.0487(11) d . . .
C5A C Uani 0.4530(4) 0.16763(13) -0.6262(4) 1.000 0.0433(10) d . . .
C6A C Uani 0.7652(3) 0.01847(9) -0.3830(3) 1.000 0.0224(6) d . . .
C7A C Uani 0.9729(3) -0.02917(10) -0.4486(3) 1.000 0.0224(6) d . . .
C8A C Uani 0.9649(3) -0.05851(11) -0.5963(3) 1.000 0.0266(7) d . . .
C9A C Uani 0.8302(3) -0.10454(12) -0.6547(3) 1.000 0.0323(8) d . . .
C10A C Uani 0.9018(5) -0.15920(13) -0.5697(4) 1.000 0.0478(12) d . . .
C11A C Uani 0.7598(4) -0.1115(2) -0.8325(4) 1.000 0.0471(11) d . . .
C12A C Uani 1.1390(3) 0.00426(11) -0.3660(3) 1.000 0.0251(7) d . . .
N1B N Uani 1.3261(2) 0.03766(9) 0.0033(2) 1.000 0.0244(6) d . . .
N2B N Uani 0.9849(2) 0.04054(9) 0.0855(2) 1.000 0.0224(5) d . . .
C1B C Uani 1.2125(3) -0.00138(10) 0.0386(3) 1.000 0.0234(6) d . . .
O1C O Uani 1.1365(3) 0.13005(9) -0.1778(3) 1.000 0.0398(6) d . . .
C2B C Uani 1.3107(3) -0.05453(10) 0.1122(3) 1.000 0.0272(7) d . . .
C3B C Uani 1.2006(3) -0.10096(11) 0.1284(3) 1.000 0.0313(7) d . . .
C4B C Uani 1.3106(5) -0.14964(14) 0.2181(4) 1.000 0.0542(12) d . . .
C5B C Uani 1.0664(3) -0.12045(12) -0.0303(3) 1.000 0.0373(9) d . . .
C6B C Uani 1.1509(3) 0.02885(10) 0.1468(3) 1.000 0.0225(6) d . . .
C7B C Uani 0.9104(3) 0.07481(10) 0.1688(3) 1.000 0.0215(6) d . . .
C8B C Uani 0.9309(3) 0.13670(10) 0.1388(3) 1.000 0.0262(7) d . . .
C9B C Uani 0.8640(3) 0.17845(11) 0.2213(3) 1.000 0.0287(7) d . . .
C10B C Uani 0.8719(4) 0.23746(12) 0.1641(4) 1.000 0.0405(11) d . . .
C11B C Uani 0.9615(4) 0.17570(13) 0.3983(3) 1.000 0.0381(9) d . . .
C12B C Uani 0.7215(3) 0.05974(10) 0.1077(3) 1.000 0.0223(6) d . . .
C1C C Uani 1.3962(4) 0.1840(2) -0.0715(5) 1.000 0.0532(12) d . . .
O1D O Uani 1.4396(2) -0.08511(8) -0.3876(2) 1.000 0.0369(6) d . . .
C2C C Uani 1.2059(4) 0.18461(12) -0.1726(4) 1.000 0.0379(10) d . . .
C3C C Uani 1.1167(5) 0.22426(15) -0.1079(5) 1.000 0.0564(14) d . . .
C1D C Uani 1.6643(4) -0.14870(15) -0.3426(4) 1.000 0.0426(11) d . . .
C2D C Uani 1.5507(3) -0.12425(12) -0.2742(3) 1.000 0.0350(8) d . . .
C3D C Uani 1.4482(5) -0.1681(2) -0.2407(5) 1.000 0.0568(12) d . . .
H3AN H Uiso 0.491(4) -0.0029(15) -0.369(4) 1.000 0.0360 d . . .
H1A H Uiso 0.390(4) 0.0534(14) -0.405(4) 1.000 0.0360 d . . .
H2A H Uiso 0.557(4) 0.0391(14) -0.253(4) 1.000 0.0360 d . . .
H01A H Uiso 0.955(3) -0.1526(3) -0.455(3) 1.000 0.0720 c R . .
H3A H Uiso 0.422(3) 0.1449(5) -0.4273(8) 1.000 0.0390 c R . .
H02A H Uiso 0.988(3) -0.1739(7) -0.603(2) 1.000 0.0720 c R . .
H4A H Uiso 0.779(4) 0.0227(13) -0.572(4) 1.000 0.0300 d . . .
H03A H Uiso 0.809(2) -0.1869(7) -0.596(2) 1.000 0.0720 c R . .
H04A H Uiso 0.705(3) -0.0762(9) -0.8847(14) 1.000 0.0710 c R . .
H05A H Uiso 0.675(3) -0.1422(10) -0.8669(10) 1.000 0.0710 c R . .
H06A H Uiso 0.854(2) -0.1207(11) -0.8614(9) 1.000 0.0710 c R . .
H11A H Uiso 0.5465(18) 0.05398(12) -0.556(3) 1.000 0.0260 c R . .
H21A H Uiso 0.754(2) 0.1278(3) -0.4226(8) 1.000 0.0330 c R . .
H22A H Uiso 0.7173(12) 0.11788(11) -0.267(3) 1.000 0.0330 c R . .
H41A H Uiso 0.626(3) 0.2082(3) -0.244(3) 1.000 0.0730 c R . .
H42A H Uiso 0.479(2) 0.2425(7) -0.400(2) 1.000 0.0730 c R . .
H43A H Uiso 0.675(3) 0.2305(7) -0.390(2) 1.000 0.0730 c R . .
H51A H Uiso 0.356(3) 0.1983(10) -0.6643(11) 1.000 0.0650 c R . .
H52A H Uiso 0.404(3) 0.1295(9) -0.6851(14) 1.000 0.0650 c R . .
H53A H Uiso 0.554(2) 0.1810(10) -0.6519(8) 1.000 0.0650 c R . .
H71A H Uiso 0.9710(3) -0.0578(9) -0.376(2) 1.000 0.0270 c R . .
H81A H Uiso 0.9396(6) -0.0304(6) -0.6809(19) 1.000 0.0320 c R . .
H82A H Uiso 1.078(2) -0.0751(4) -0.5733(6) 1.000 0.0320 c R . .
H91A H Uiso 0.729(3) -0.0924(4) -0.6279(9) 1.000 0.0390 c R . .
H1B H Uiso 1.278(4) 0.0721(15) -0.038(4) 1.000 0.0370 d . . .
H3BN H Uiso 1.444(4) 0.0447(14) 0.095(4) 1.000 0.0370 d . . .
H2B H Uiso 1.345(4) 0.0168(14) -0.073(4) 1.000 0.0370 d . . .
H3B H Uiso 1.138(2) -0.0855(5) 0.193(2) 1.000 0.0370 c R . .
H4B H Uiso 0.925(4) 0.0298(13) -0.014(4) 1.000 0.0270 d . . .
H01B H Uiso 0.806(3) 0.2390(3) 0.045(3) 1.000 0.0610 c R . .
H02B H Uiso 0.996(3) 0.2482(4) 0.195(2) 1.000 0.0610 c R . .
H03B H Uiso 0.820(3) 0.2649(6) 0.215(2) 1.000 0.0610 c R . .
H11B H Uiso 1.113(3) -0.0110(3) -0.061(3) 1.000 0.0280 c R . .
H04B H Uiso 0.953(2) 0.1374(9) 0.4351(10) 1.000 0.0570 c R . .
H05B H Uiso 0.913(2) 0.2031(9) 0.4473(12) 1.000 0.0570 c R . .
H06B H Uiso 1.083(3) 0.1848(9) 0.4285(8) 1.000 0.0570 c R . .
H21B H Uiso 1.3709(13) -0.0691(3) 0.0426(14) 1.000 0.0330 c R . .
H22B H Uiso 1.407(2) -0.0449(2) 0.225(2) 1.000 0.0330 c R . .
H41B H Uiso 1.403(3) -0.1359(4) 0.316(3) 1.000 0.0810 c R . .
H42B H Uiso 1.359(3) -0.1680(9) 0.153(2) 1.000 0.0810 c R . .
H43B H Uiso 1.241(2) -0.1766(9) 0.244(3) 1.000 0.0810 c R . .
H51B H Uiso 0.980(2) -0.0892(8) -0.0803(16) 1.000 0.0560 c R . .
H52B H Uiso 1.006(2) -0.1549(9) -0.0149(5) 1.000 0.0560 c R . .
H53B H Uiso 1.1234(13) -0.1303(9) -0.1020(18) 1.000 0.0560 c R . .
H71B H Uiso 0.9661(18) 0.0674(3) 0.277(3) 1.000 0.0260 c R . .
H81B H Uiso 1.054(3) 0.1443(2) 0.1718(8) 1.000 0.0310 c R . .
H82B H Uiso 0.8718(13) 0.1436(2) 0.024(3) 1.000 0.0310 c R . .
H91B H Uiso 0.738(4) 0.1689(3) 0.1924(9) 1.000 0.0340 c R . .
H1C H Uiso 1.145(5) 0.1080(19) -0.250(5) 1.000 0.0600 d . . .
H11C H Uiso 1.4509(16) 0.1543(11) -0.112(2) 1.000 0.0800 c R . .
H12C H Uiso 1.4192(8) 0.1752(12) 0.041(3) 1.000 0.0800 c R . .
H13C H Uiso 1.4456(15) 0.2220(11) -0.076(3) 1.000 0.0800 c R . .
H21C H Uiso 1.1849(9) 0.1957(5) -0.275(4) 1.000 0.0460 c R . .
H31C H Uiso 0.990(3) 0.2226(9) -0.175(3) 1.000 0.0850 c R . .
H32C H Uiso 1.159(3) 0.2636(11) -0.109(3) 1.000 0.0850 c R . .
H33C H Uiso 1.142(3) 0.2132(8) 0.003(3) 1.000 0.0850 c R . .
H1D H Uiso 1.359(5) -0.0695(18) -0.357(4) 1.000 0.0550 d . . .
H11D H Uiso 1.728(3) -0.1182(7) -0.365(3) 1.000 0.0630 c R . .
H12D H Uiso 1.5940(17) -0.1688(10) -0.441(3) 1.000 0.0630 c R . .
H13D H Uiso 1.746(3) -0.1752(10) -0.266(2) 1.000 0.0630 c R . .
H21D H Uiso 1.627(2) -0.1026(7) -0.168(4) 1.000 0.0420 c R . .
H31D H Uiso 1.378(3) -0.1499(5) -0.189(3) 1.000 0.0850 c R . .
H32D H Uiso 1.528(2) -0.1974(10) -0.166(3) 1.000 0.0850 c R . .
H33D H Uiso 1.369(3) -0.1870(9) -0.344(3) 1.000 0.0850 c R . .

loop_
_atom_type_symbol
_atom_type_description
_atom_type_scat_dispersion_real
_atom_type_scat_dispersion_imag
_atom_type_scat_source
C C 0.0033 0.0016 'International Tables Vol C Tables 4.2.6.8 and 6.1.1.4'
H H 0.0000 0.0000 'International Tables Vol C Tables 4.2.6.8 and 6.1.1.4'
N N 0.0061 0.0033 'International Tables Vol C Tables 4.2.6.8 and 6.1.1.4'
O O 0.0106 0.0060 'International Tables Vol C Tables 4.2.6.8 and 6.1.1.4'

loop_
_geom_angle_atom_site_label_1
_geom_angle_atom_site_label_2
_geom_angle_atom_site_label_3
_geom_angle
_geom_angle_site_symmetry_1
_geom_angle_site_symmetry_2
_geom_angle_site_symmetry_3
_geom_angle_publ_flag
C6A N2A C7A 121.4(2) . . . yes
N1A C1A C2A 110.16(18) . . . yes
N1A C1A C6A 106.05(18) . . . yes
C2A C1A C6A 110.43(18) . . . no
H1A N1A H2A 109(3) . . . no
C1A N1A H2A 111(2) . . . no
C1A N1A H3AN 113(2) . . . no
C1A N1A H1A 111(2) . . . no
H3AN N1A H1A 112(3) . . . no
H3AN N1A H2A 102(3) . . . no
C6A N2A H4A 116(3) . . . no
C1A C2A C3A 114.8(2) . . . no
C7A N2A H4A 122(3) . . . no
C2A C3A C4A 109.2(2) . . . no
C2A C3A C5A 111.9(2) . . . no
C4A C3A C5A 109.9(2) . . . no
O1A C6A N2A 123.5(2) . . . yes
O1A C6A C1A 120.0(2) . . . yes
N2A C6A C1A 116.5(2) . . . yes
N2A C7A C8A 109.8(2) . . . yes
N2A C7A C12A 112.2(2) . . . yes
C8A C7A C12A 111.4(2) . . . no
C7A C8A C9A 112.8(2) . . . no
C8A C9A C11A 111.1(3) . . . no
C10A C9A C11A 111.5(3) . . . no
C8A C9A C10A 110.5(2) . . . no
O2A C12A C7A 119.8(2) . . . yes
O3A C12A C7A 114.3(2) . . . yes
O2A C12A O3A 125.8(3) . . . yes
N1A C1A H11A 110.2(11) . . . no
C2A C1A H11A 110.0(3) . . . no
C6A C1A H11A 110.0(9) . . . no
C1A C2A H21A 108.5(5) . . . no
C1A C2A H22A 108.6(3) . . . no
C3A C2A H21A 108.6(6) . . . no
C3A C2A H22A 108.6(7) . . . no
H21A C2A H22A 107.5(10) . . . no
C6B N2B C7B 122.0(2) . . . yes
C4A C3A H3A 108.7(7) . . . no
C5A C3A H3A 108.6(6) . . . no
C2A C3A H3A 108.5(9) . . . no
C3A C4A H41A 109.5(6) . . . no
C3A C4A H43A 109.6(10) . . . no
H41A C4A H42A 109.3(16) . . . no
C3A C4A H42A 109.4(10) . . . no
H42A C4A H43A 109.7(15) . . . no
H41A C4A H43A 109.4(18) . . . no
C3A C5A H52A 109.5(9) . . . no
C3A C5A H53A 109.5(5) . . . no
H51A C5A H52A 109.6(17) . . . no
H51A C5A H53A 109.5(18) . . . no
H52A C5A H53A 109.3(18) . . . no
C3A C5A H51A 109.5(7) . . . no
N2A C7A H71A 107.7(7) . . . no
C12A C7A H71A 107.7(9) . . . no
C8A C7A H71A 107.9(11) . . . no
C7A C8A H81A 109.1(9) . . . no
C7A C8A H82A 109.1(4) . . . no
C9A C8A H82A 109.1(6) . . . no
H81A C8A H82A 107.7(8) . . . no
C9A C8A H81A 109.0(8) . . . no
C10A C9A H91A 107.9(6) . . . no
C11A C9A H91A 107.9(6) . . . no
C8A C9A H91A 107.8(7) . . . no
C9A C10A H01A 109.5(6) . . . no
C9A C10A H02A 109.5(10) . . . no
H01A C10A H02A 109.7(19) . . . no
H01A C10A H03A 109.4(17) . . . no
C9A C10A H03A 109.6(11) . . . no
H02A C10A H03A 109.3(16) . . . no
C9A C11A H05A 109.5(7) . . . no
C9A C11A H06A 109.5(6) . . . no
C9A C11A H04A 109.5(9) . . . no
H04A C11A H06A 109(2) . . . no
H05A C11A H06A 109(2) . . . no
H04A C11A H05A 109.6(18) . . . no
N1B C1B C2B 109.0(2) . . . yes
N1B C1B C6B 107.90(19) . . . yes
C2B C1B C6B 112.4(2) . . . no
H3BN N1B H2B 107(3) . . . no
C1B N1B H2B 101(2) . . . no
C1B N1B H1B 115(2) . . . no
C1B N1B H3BN 115.5(19) . . . no
H1B N1B H3BN 108(3) . . . no
H1B N1B H2B 110(3) . . . no
C6B N2B H4B 116(2) . . . no
C1B C2B C3B 113.6(2) . . . no
C7B N2B H4B 122(2) . . . no
C2B C3B C4B 110.0(3) . . . no
C2B C3B C5B 112.2(2) . . . no
C4B C3B C5B 110.4(2) . . . no
O1B C6B N2B 123.9(2) . . . yes
O1B C6B C1B 120.3(2) . . . yes
N2B C6B C1B 115.8(2) . . . yes
N2B C7B C8B 109.2(2) . . . yes
N2B C7B C12B 108.5(2) . . . yes
C8B C7B C12B 110.4(2) . . . no
C7B C8B C9B 116.0(2) . . . no
C8B C9B C11B 112.1(2) . . . no
C10B C9B C11B 109.9(2) . . . no
C8B C9B C10B 110.0(2) . . . no
O2B C12B C7B 117.3(2) . . . yes
O3B C12B C7B 117.6(2) . . . yes
O2B C12B O3B 125.1(3) . . . yes
N1B C1B H11B 109.1(14) . . . no
C2B C1B H11B 109.2(6) . . . no
C6B C1B H11B 109.1(15) . . . no
C2C O1C H1C 113(3) . . . no
C1B C2B H22B 109.0(4) . . . no
C3B C2B H21B 108.8(5) . . . no
C3B C2B H22B 108.8(8) . . . no
H21B C2B H22B 107.7(12) . . . no
C1B C2B H21B 108.9(6) . . . no
C4B C3B H3B 108.1(9) . . . no
C5B C3B H3B 107.9(10) . . . no
C2B C3B H3B 108.0(8) . . . no
C3B C4B H42B 109.4(12) . . . no
C3B C4B H43B 109.4(14) . . . no
H41B C4B H42B 110(2) . . . no
H41B C4B H43B 109(2) . . . no
H42B C4B H43B 109.6(19) . . . no
C3B C4B H41B 109.5(8) . . . no
C3B C5B H51B 109.5(9) . . . no
C3B C5B H53B 109.5(9) . . . no
H51B C5B H52B 109.5(15) . . . no
H51B C5B H53B 109.5(14) . . . no
H52B C5B H53B 109.4(15) . . . no
C3B C5B H52B 109.5(4) . . . no
N2B C7B H71B 109.5(10) . . . no
C12B C7B H71B 109.7(12) . . . no
C8B C7B H71B 109.6(6) . . . no
C7B C8B H81B 108.3(4) . . . no
C9B C8B H81B 108.4(6) . . . no
C9B C8B H82B 108.2(7) . . . no
H81B C8B H82B 107.3(11) . . . no
C7B C8B H82B 108.3(5) . . . no
C10B C9B H91B 108.3(5) . . . no
C11B C9B H91B 108.2(6) . . . no
C8B C9B H91B 108.3(8) . . . no
C9B C10B H02B 109.5(7) . . . no
C9B C10B H03B 109.4(11) . . . no
H01B C10B H02B 109.5(19) . . . no
H01B C10B H03B 109.8(16) . . . no
H02B C10B H03B 109.2(16) . . . no
C9B C10B H01B 109.5(6) . . . no
C9B C11B H04B 109.5(7) . . . no
C9B C11B H05B 109.4(8) . . . no
H04B C11B H05B 109.7(15) . . . no
H04B C11B H06B 109.3(15) . . . no
H05B C11B H06B 109.5(15) . . . no
C9B C11B H06B 109.5(6) . . . no
O1C C2C C3C 107.7(3) . . . yes
C1C C2C C3C 111.4(3) . . . no
O1C C2C C1C 110.2(3) . . . yes
C2C C1C H11C 109.4(10) . . . no
C2C C1C H12C 109.5(9) . . . no
C2C C1C H13C 109.5(13) . . . no
H11C C1C H12C 109.4(18) . . . no
H11C C1C H13C 109.6(17) . . . no
H12C C1C H13C 109(2) . . . no
C2D O1D H1D 113(2) . . . no
O1C C2C H21C 109.2(11) . . . no
C1C C2C H21C 109.2(12) . . . no
C3C C2C H21C 109.2(10) . . . no
C2C C3C H31C 109.6(14) . . . no
C2C C3C H32C 109.2(16) . . . no
H31C C3C H32C 110(2) . . . no
H31C C3C H33C 110(2) . . . no
H32C C3C H33C 109.6(19) . . . no
C2C C3C H33C 109.4(14) . . . no
O1D C2D C3D 109.9(3) . . . yes
C1D C2D C3D 112.1(3) . . . no
O1D C2D C1D 106.9(2) . . . yes
C2D C1D H11D 109.5(14) . . . no
C2D C1D H12D 109.4(12) . . . no
C2D C1D H13D 109.5(14) . . . no
H11D C1D H12D 110(2) . . . no
H11D C1D H13D 109(2) . . . no
H12D C1D H13D 109.5(19) . . . no
O1D C2D H21D 109.4(11) . . . no
C1D C2D H21D 109.2(13) . . . no
C3D C2D H21D 109.3(13) . . . no
C2D C3D H31D 109.4(10) . . . no
C2D C3D H32D 109.5(13) . . . no
C2D C3D H33D 109.2(15) . . . no
H31D C3D H32D 109.3(18) . . . no
H31D C3D H33D 110(2) . . . no
H32D C3D H33D 109.5(19) . . . no

loop_
_geom_bond_atom_site_label_1
_geom_bond_atom_site_label_2
_geom_bond_distance
_geom_bond_site_symmetry_1
_geom_bond_site_symmetry_2
_geom_bond_publ_flag
O1A C6A 1.247(3) . . yes
O2A C12A 1.239(3) . . yes
O3A C12A 1.268(3) . . yes
N1A C1A 1.500(3) . . yes
N2A C6A 1.332(3) . . yes
N2A C7A 1.462(3) . . yes
C1A C2A 1.535(4) . . no
C1A C6A 1.517(3) . . no
N1A H2A 0.94(3) . . no
N1A H3AN 0.89(4) . . no
N1A H1A 1.01(4) . . no
O1B C6B 1.245(3) . . yes
C2A C3A 1.540(4) . . no
N2A H4A 0.82(3) . . no
O2B C12B 1.253(3) . . yes
C3A C5A 1.531(4) . . no
C3A C4A 1.531(4) . . no
O3B C12B 1.264(3) . . yes
C7A C12A 1.546(4) . . no
C7A C8A 1.538(4) . . no
C8A C9A 1.535(4) . . no
C9A C11A 1.532(4) . . no
C9A C10A 1.526(4) . . no
C1A H11A 1.02(3) . . no
N1B C1B 1.502(3) . . yes
C2A H22A 1.02(3) . . no
C2A H21A 1.026(17) . . no
N2B C7B 1.469(3) . . yes
N2B C6B 1.341(3) . . yes
C3A H3A 1.01(2) . . no
C4A H41A 1.04(3) . . no
C4A H43A 1.04(3) . . no
C4A H42A 1.041(18) . . no
C5A H51A 1.06(2) . . no
C5A H53A 1.060(19) . . no
C5A H52A 1.06(2) . . no
C7A H71A 0.976(19) . . no
C8A H82A 0.999(17) . . no
C8A H81A 0.996(16) . . no
C9A H91A 1.06(3) . . no
C10A H02A 1.00(3) . . no
C10A H01A 0.99(3) . . no
C10A H03A 0.994(18) . . no
C11A H06A 0.996(18) . . no
C11A H04A 0.99(2) . . no
C11A H05A 1.00(2) . . no
C1B C2B 1.529(4) . . no
C1B C6B 1.527(4) . . no
N1B H2B 0.95(4) . . no
N1B H1B 0.93(4) . . no
N1B H3BN 1.04(4) . . no
O1C C2C 1.435(4) . . yes
C2B C3B 1.522(4) . . no
N2B H4B 0.90(3) . . no
C3B C5B 1.530(4) . . no
C3B C4B 1.520(4) . . no
C7B C12B 1.541(4) . . no
C7B C8B 1.537(3) . . no
C8B C9B 1.530(4) . . no
C9B C10B 1.528(4) . . no
C9B C11B 1.520(4) . . no
C1B H11B 1.00(3) . . no
O1C H1C 0.89(4) . . no
C2B H22B 1.064(17) . . no
C2B H21B 1.061(12) . . no
C3B H3B 1.046(18) . . no
C4B H41B 0.99(3) . . no
C4B H43B 0.99(2) . . no
C4B H42B 0.99(2) . . no
C5B H53B 1.025(15) . . no
C5B H51B 1.025(18) . . no
C5B H52B 1.02(2) . . no
C7B H71B 0.94(3) . . no
C8B H81B 1.00(3) . . no
C8B H82B 1.00(3) . . no
C9B H91B 1.04(3) . . no
C10B H02B 1.03(3) . . no
C10B H01B 1.02(3) . . no
C10B H03B 1.03(2) . . no
C11B H05B 0.997(19) . . no
C11B H06B 1.00(3) . . no
C11B H04B 1.00(2) . . no
C1C C2C 1.523(6) . . no
O1D C2D 1.444(3) . . yes
C2C C3C 1.514(6) . . no
C1C H12C 1.02(3) . . no
C1C H13C 1.02(3) . . no
C1C H11C 1.02(2) . . no
O1D H1D 0.95(5) . . no
C2C H21C 0.94(3) . . no
C3C H32C 1.02(3) . . no
C3C H33C 1.01(3) . . no
C3C H31C 1.02(3) . . no
C1D C2D 1.515(5) . . no
C2D C3D 1.500(6) . . no
C1D H11D 1.00(2) . . no
C1D H12D 0.99(3) . . no
C1D H13D 1.00(2) . . no
C2D H21D 1.07(3) . . no
C3D H31D 1.03(3) . . no
C3D H32D 1.03(2) . . no
C3D H33D 1.03(3) . . no

loop_
_geom_hbond_atom_site_label_D
_geom_hbond_atom_site_label_H
_geom_hbond_atom_site_label_A
_geom_hbond_distance_DH
_geom_hbond_distance_HA
_geom_hbond_distance_DA
_geom_hbond_angle_DHA
_geom_hbond_site_symmetry_A
_geom_hbond_publ_flag
N1A H3AN O1D 0.89(4) 2.01(4) 2.902(3) 174(4) 1_455 yes
N1A H3AN O3A 0.89(4) 2.57(4) 2.931(3) 105(3) 1_455 yes
N1A H1A O2A 1.01(4) 2.19(4) 3.057(3) 143(3) 1_455 yes
N1B H1B O1C 0.93(4) 1.95(4) 2.858(3) 163(3) . yes
O1C H1C O2A 0.89(4) 1.89(4) 2.777(3) 172(5) . yes
O1D H1D O3A 0.95(5) 1.76(4) 2.675(3) 161(4) . yes
N1B H3BN O2B 1.04(4) 2.51(4) 2.942(3) 104(2) 1_655 yes
N1B H3BN O3B 1.04(4) 1.75(4) 2.762(3) 164(3) 1_655 yes
N1A H2A O2B 0.94(3) 1.89(3) 2.824(2) 172(3) . yes
N1B H2B O3A 0.95(4) 1.96(3) 2.835(3) 152(3) . yes
N2A H4A O3B 0.82(3) 2.05(3) 2.862(3) 173(3) 1_554 yes
N2B H4B O1A 0.90(3) 2.10(3) 2.983(2) 169(4) . yes
C1A H11A O1B 1.02(3) 2.38(2) 3.137(3) 130.5(15) 1_454 yes
C1B H11B O1A 1.00(3) 2.35(3) 3.269(3) 152.4(16) . yes
C5A H52A O1B 1.06(2) 2.44(2) 3.420(4) 152.5(16) 1_454 yes

loop_
_geom_torsion_atom_site_label_1
_geom_torsion_atom_site_label_2
_geom_torsion_atom_site_label_3
_geom_torsion_atom_site_label_4
_geom_torsion
_geom_torsion_site_symmetry_1
_geom_torsion_site_symmetry_2
_geom_torsion_site_symmetry_3
_geom_torsion_site_symmetry_4
_geom_torsion_publ_flag
C7A N2A C6A O1A -1.6(4) . . . . no
C7A N2A C6A C1A 178.8(2) . . . . no
C6A N2A C7A C8A 154.3(2) . . . . no
C6A N2A C7A C12A -81.2(3) . . . . no
N1A C1A C2A C3A -68.8(2) . . . . no
C6A C1A C2A C3A 174.3(2) . . . . no
N1A C1A C6A O1A -38.5(3) . . . . no
N1A C1A C6A N2A 141.0(2) . . . . no
C2A C1A C6A O1A 80.8(3) . . . . no
C2A C1A C6A N2A -99.6(2) . . . . no
C1A C2A C3A C4A 168.7(2) . . . . no
C1A C2A C3A C5A -69.5(3) . . . . no
N2A C7A C8A C9A -71.4(3) . . . . no
C12A C7A C8A C9A 163.7(2) . . . . no
N2A C7A C12A O2A -30.7(3) . . . . no
N2A C7A C12A O3A 150.9(2) . . . . no
C8A C7A C12A O2A 92.9(3) . . . . no
C8A C7A C12A O3A -85.6(3) . . . . no
C7A C8A C9A C10A -85.4(3) . . . . no
C7A C8A C9A C11A 150.3(3) . . . . no
C7B N2B C6B O1B 6.6(4) . . . . no
C7B N2B C6B C1B -173.1(2) . . . . no
C6B N2B C7B C8B 84.1(3) . . . . no
C6B N2B C7B C12B -155.6(2) . . . . no
N1B C1B C2B C3B -170.5(2) . . . . no
C6B C1B C2B C3B 69.9(3) . . . . no
N1B C1B C6B O1B -66.7(3) . . . . no
N1B C1B C6B N2B 113.0(2) . . . . no
C2B C1B C6B O1B 53.6(3) . . . . no
C2B C1B C6B N2B -126.8(2) . . . . no
C1B C2B C3B C4B -173.9(2) . . . . no
C1B C2B C3B C5B 62.7(3) . . . . no
N2B C7B C8B C9B -178.4(2) . . . . no
C12B C7B C8B C9B 62.5(3) . . . . no
N2B C7B C12B O2B -45.3(3) . . . . no
N2B C7B C12B O3B 137.8(2) . . . . no
C8B C7B C12B O2B 74.3(3) . . . . no
C8B C7B C12B O3B -102.6(3) . . . . no
C7B C8B C9B C10B -172.6(2) . . . . no
C7B C8B C9B C11B 64.8(3) . . . . no
